data_7705957
loop_
_publ_author_name
'Kong, Ming'
'Feng, Xin'
'Wang, Jia'
'Zhang, Yi-Quan'
'Song, You'

_publ_section_title
;
 Tuning magnetic anisotropy via terminal ligands along the DyDy
 orientation in novel centrosymmetric [Dy<sub>2</sub>] single molecule
 magnets.
;
_journal_issue 2
_journal_name_full 'Dalton transactions (Cambridge, England : 2003)'
_journal_page_first 568
_journal_page_last 577
_journal_paper_doi 10.1039/d0dt03854g
_journal_volume 50
_journal_year 2021
_chemical_formula_moiety 'C26 H24 Dy N2 O10 P, C2 H3 N'
_chemical_formula_sum 'C28 H27 Dy N3 O10 P'
_chemical_formula_weight 758.99
_space_group_crystal_system triclinic
_space_group_IT_number 2
_space_group_name_Hall '-P 1'
_space_group_name_H-M_alt 'P -1'
_atom_sites_solution_hydrogens geom
_atom_sites_solution_primary iterative
_audit_creation_date 2020-07-26
_audit_creation_method
;
Olex2 1.2
(compiled 2018.05.29 svn.r3508 for OlexSys, GUI svn.r5506)
;
_audit_update_record
;
2020-08-17 deposited with the CCDC.	2020-12-07 downloaded from the CCDC.
;
_cell_angle_alpha 66.5120(10)
_cell_angle_beta 70.9050(10)
_cell_angle_gamma 77.8540(10)
_cell_formula_units_Z 2
_cell_length_a 10.9342(5)
_cell_length_b 11.8499(5)
_cell_length_c 13.2957(6)
_cell_measurement_reflns_used 9711
_cell_measurement_temperature 296(2)
_cell_measurement_theta_max 27.42
_cell_measurement_theta_min 2.25
_cell_volume 1486.66(12)
_computing_cell_refinement 'Bruker SMART'
_computing_data_collection 'Bruker SMART'
_computing_data_reduction 'Bruker SAINT'
_computing_molecular_graphics 'Olex2 (Dolomanov et al., 2009)'
_computing_publication_material 'Olex2 (Dolomanov et al., 2009)'
_computing_structure_refinement 'ShelXL (Sheldrick, 2015)'
_computing_structure_solution 'olex2.solve (Bourhis et al., 2015)'
_diffrn_ambient_temperature 296.15
_diffrn_measured_fraction_theta_full 0.993
_diffrn_measured_fraction_theta_max 0.993
_diffrn_measurement_device_type 'CCD area detector'
_diffrn_measurement_method 'phi and omega scans'
_diffrn_radiation_monochromator graphite
_diffrn_radiation_type MoK\a
_diffrn_radiation_wavelength 0.71073
_diffrn_reflns_av_R_equivalents 0.0249
_diffrn_reflns_av_unetI/netI 0.0343
_diffrn_reflns_Laue_measured_fraction_full 0.993
_diffrn_reflns_Laue_measured_fraction_max 0.993
_diffrn_reflns_limit_h_max 13
_diffrn_reflns_limit_h_min -12
_diffrn_reflns_limit_k_max 14
_diffrn_reflns_limit_k_min -14
_diffrn_reflns_limit_l_max 15
_diffrn_reflns_limit_l_min -11
_diffrn_reflns_number 10748
_diffrn_reflns_point_group_measured_fraction_full 0.993
_diffrn_reflns_point_group_measured_fraction_max 0.993
_diffrn_reflns_theta_full 24.998
_diffrn_reflns_theta_max 24.998
_diffrn_reflns_theta_min 2.251
_exptl_absorpt_coefficient_mu 2.628
_exptl_absorpt_correction_T_max 0.6215
_exptl_absorpt_correction_T_min 0.5061
_exptl_absorpt_correction_type multi-scan
_exptl_absorpt_process_details sadabs
_exptl_crystal_colour white
_exptl_crystal_colour_primary white
_exptl_crystal_density_diffrn 1.696
_exptl_crystal_density_method 'not measured'
_exptl_crystal_description block
_exptl_crystal_F_000 754
_exptl_crystal_size_max 0.3
_exptl_crystal_size_mid 0.2
_exptl_crystal_size_min 0.2
_refine_diff_density_max 0.702
_refine_diff_density_min -0.519
_refine_diff_density_rms 0.074
_refine_ls_extinction_method none
_refine_ls_goodness_of_fit_ref 1.051
_refine_ls_hydrogen_treatment constr
_refine_ls_matrix_type full
_refine_ls_number_parameters 391
_refine_ls_number_reflns 5188
_refine_ls_number_restraints 0
_refine_ls_restrained_S_all 1.051
_refine_ls_R_factor_all 0.0223
_refine_ls_R_factor_gt 0.0197
_refine_ls_shift/su_max 0.001
_refine_ls_shift/su_mean 0.000
_refine_ls_structure_factor_coef Fsqd
_refine_ls_weighting_details 'w=1/[\s^2^(Fo^2^)+(0.0129P)^2^+1.3022P] where P=(Fo^2^+2Fc^2^)/3'
_refine_ls_weighting_scheme calc
_refine_ls_wR_factor_gt 0.0475
_refine_ls_wR_factor_ref 0.0495
_reflns_Friedel_coverage 0.000
_reflns_number_gt 4862
_reflns_number_total 5188
_reflns_threshold_expression 'I > 2\s(I)'
_cod_data_source_file d0dt03854g2.cif
_cod_data_source_block m
_cod_depositor_comments 'Adding full bibliography for 7705956--7705959.cif.'
_cod_database_code 7705957
_shelx_shelxl_version_number 2018/3
_shelx_space_group_comment
;
The symmetry employed for this shelxl refinement is uniquely defined
by the following loop, which should always be used as a source of
symmetry information in preference to the above space-group names.
They are only intended as comments.
;
_shelx_estimated_absorpt_t_max 0.622
_shelx_estimated_absorpt_t_min 0.506
_olex2_refinement_description
;
1. Fixed Uiso
 At 1.2 times of:
  All C(H) groups
 At 1.5 times of:
  All C(H,H,H) groups
2.a Aromatic/amide H refined with riding coordinates:
 C1(H1), C2(H2), C6(H6), C10(H10), C11(H11), C12(H12), C13(H13), C14(H14),
 C16(H16), C17(H17), C18(H18), C19(H19), C20(H20), C22(H22), C23(H23), C24(H24),
  C25(H25), C26(H26)
2.b Idealised Me refined as rotating group:
 C7(H7A,H7B,H7C), C8(H8A,H8B,H8C), C27(H27A,H27B,H27C)
;
_olex2_submission_special_instructions 'No special instructions were received'

loop_
_space_group_symop_operation_xyz
'x, y, z'
'-x, -y, -z'

loop_
_atom_site_label
_atom_site_type_symbol
_atom_site_fract_x
_atom_site_fract_y
_atom_site_fract_z
_atom_site_U_iso_or_equiv
_atom_site_adp_type
_atom_site_occupancy
_atom_site_site_symmetry_order
_atom_site_calc_flag
_atom_site_refinement_flags_posn
_atom_site_refinement_flags_adp
_atom_site_refinement_flags_occupancy
_atom_site_disorder_assembly
_atom_site_disorder_group
C1 C 0.4287(3) 0.6481(3) 0.1679(3) 0.0360(8) Uani 1 1 d . . . . .
H1 H 0.503098 0.673525 0.108976 0.043 Uiso 1 1 calc R . . . .
C2 C 0.4264(3) 0.5268(3) 0.2376(3) 0.0322(7) Uani 1 1 d . . . . .
H2 H 0.498364 0.470796 0.226301 0.039 Uiso 1 1 calc R . . . .
C3 C 0.3158(3) 0.4878(3) 0.3254(2) 0.0233(6) Uani 1 1 d . . . . .
C4 C 0.2081(2) 0.5715(3) 0.3427(2) 0.0210(6) Uani 1 1 d . . . . .
C5 C 0.2133(2) 0.6947(3) 0.2703(2) 0.0213(6) Uani 1 1 d . . . . .
C6 C 0.3233(3) 0.7349(3) 0.1822(3) 0.0294(7) Uani 1 1 d . . . . .
H6 H 0.326594 0.817288 0.134108 0.035 Uiso 1 1 calc R . . . .
C7 C 0.4022(3) 0.2743(3) 0.3886(3) 0.0326(7) Uani 1 1 d . . . . .
H7A H 0.422394 0.273305 0.313081 0.049 Uiso 1 1 calc GR . . . .
H7B H 0.376441 0.195152 0.443342 0.049 Uiso 1 1 calc GR . . . .
H7C H 0.477541 0.291903 0.399871 0.049 Uiso 1 1 calc GR . . . .
C8 C 0.1034(3) 0.8990(3) 0.2369(3) 0.0332(7) Uani 1 1 d . . . . .
H8A H 0.173133 0.927013 0.247280 0.050 Uiso 1 1 calc GR . . . .
H8B H 0.022473 0.941268 0.265141 0.050 Uiso 1 1 calc GR . . . .
H8C H 0.117214 0.915938 0.157358 0.050 Uiso 1 1 calc GR . . . .
C9 C 0.4580(3) 0.1281(3) 0.6738(2) 0.0217(6) Uani 1 1 d . . . . .
C10 C 0.4868(3) 0.2507(3) 0.6311(3) 0.0312(7) Uani 1 1 d . . . . .
H10 H 0.421881 0.312258 0.643686 0.037 Uiso 1 1 calc R . . . .
C11 C 0.6130(3) 0.2803(4) 0.5699(3) 0.0406(8) Uani 1 1 d . . . . .
H11 H 0.632237 0.362067 0.540247 0.049 Uiso 1 1 calc R . . . .
C12 C 0.7076(3) 0.1910(4) 0.5533(3) 0.0462(10) Uani 1 1 d . . . . .
H12 H 0.791656 0.212033 0.512115 0.055 Uiso 1 1 calc R . . . .
C13 C 0.6819(3) 0.0686(4) 0.5963(3) 0.0498(10) Uani 1 1 d . . . . .
H13 H 0.748370 0.007725 0.584984 0.060 Uiso 1 1 calc R . . . .
C14 C 0.5561(3) 0.0375(3) 0.6566(3) 0.0363(8) Uani 1 1 d . . . . .
H14 H 0.537875 -0.044481 0.685428 0.044 Uiso 1 1 calc R . . . .
C15 C 0.2787(2) -0.0638(2) 0.7793(2) 0.0194(6) Uani 1 1 d . . . . .
C16 C 0.2283(3) -0.0990(3) 0.7141(2) 0.0229(6) Uani 1 1 d . . . . .
H16 H 0.200614 -0.039822 0.652731 0.028 Uiso 1 1 calc R . . . .
C17 C 0.2195(3) -0.2243(3) 0.7416(3) 0.0255(6) Uani 1 1 d . . . . .
H17 H 0.185043 -0.248672 0.698882 0.031 Uiso 1 1 calc R . . . .
C18 C 0.2616(3) -0.3119(3) 0.8317(3) 0.0273(7) Uani 1 1 d . . . . .
H18 H 0.255301 -0.395085 0.849600 0.033 Uiso 1 1 calc R . . . .
C19 C 0.3129(3) -0.2770(3) 0.8957(3) 0.0310(7) Uani 1 1 d . . . . .
H19 H 0.342364 -0.336709 0.955803 0.037 Uiso 1 1 calc R . . . .
C20 C 0.3206(3) -0.1538(3) 0.8705(3) 0.0281(6) Uani 1 1 d . . . . .
H20 H 0.354025 -0.130455 0.914544 0.034 Uiso 1 1 calc R . . . .
C21 C 0.2470(3) 0.1251(2) 0.8745(2) 0.0222(6) Uani 1 1 d . . . . .
C22 C 0.1161(3) 0.1545(3) 0.9223(3) 0.0297(7) Uani 1 1 d . . . . .
H22 H 0.054429 0.159386 0.885942 0.036 Uiso 1 1 calc R . . . .
C23 C 0.0776(3) 0.1763(3) 1.0228(3) 0.0393(8) Uani 1 1 d . . . . .
H23 H -0.009706 0.196510 1.054021 0.047 Uiso 1 1 calc R . . . .
C24 C 0.1680(4) 0.1683(3) 1.0770(3) 0.0399(9) Uani 1 1 d . . . . .
H24 H 0.141644 0.183757 1.144691 0.048 Uiso 1 1 calc R . . . .
C25 C 0.2984(4) 0.1374(3) 1.0320(3) 0.0396(8) Uani 1 1 d . . . . .
H25 H 0.359060 0.130749 1.069876 0.048 Uiso 1 1 calc R . . . .
C26 C 0.3379(3) 0.1164(3) 0.9300(3) 0.0299(7) Uani 1 1 d . . . . .
H26 H 0.425318 0.096582 0.898972 0.036 Uiso 1 1 calc R . . . .
C27 C 0.1355(5) 0.4548(4) 0.1225(4) 0.0853(18) Uani 1 1 d . . . . .
H27A H 0.114704 0.465964 0.054131 0.128 Uiso 1 1 calc GR . . . .
H27B H 0.133774 0.533991 0.127006 0.128 Uiso 1 1 calc GR . . . .
H27C H 0.072810 0.407151 0.187497 0.128 Uiso 1 1 calc GR . . . .
C28 C 0.2614(5) 0.3916(5) 0.1208(4) 0.0678(14) Uani 1 1 d . . . . .
Dy1 Dy 0.09198(2) 0.34235(2) 0.56171(2) 0.01880(5) Uani 1 1 d . . . . .
N1 N 0.0589(2) 0.2149(2) 0.4268(2) 0.0261(5) Uani 1 1 d . . . . .
N2 N 0.1568(3) 0.4414(2) 0.7005(3) 0.0357(6) Uani 1 1 d . . . . .
N3 N 0.3601(4) 0.3381(6) 0.1198(5) 0.107(2) Uani 1 1 d . . . . .
O1 O 0.29759(17) 0.36820(17) 0.40311(17) 0.0259(4) Uani 1 1 d . . . . .
O2 O 0.10117(16) 0.53516(17) 0.42705(16) 0.0227(4) Uani 1 1 d . . . . .
O3 O 0.09970(18) 0.76793(17) 0.29853(17) 0.0263(4) Uani 1 1 d . . . . .
O4 O 0.11614(19) 0.16364(18) 0.50520(18) 0.0288(5) Uani 1 1 d . . . . .
O5 O 0.0506(2) 0.1620(2) 0.3679(2) 0.0415(6) Uani 1 1 d . . . . .
O6 O 0.01039(19) 0.32535(19) 0.41399(19) 0.0315(5) Uani 1 1 d . . . . .
O7 O 0.05136(19) 0.39067(19) 0.73224(19) 0.0311(5) Uani 1 1 d . . . . .
O8 O 0.2312(2) 0.44561(19) 0.6037(2) 0.0338(5) Uani 1 1 d . . . . .
O9 O 0.1834(3) 0.4817(3) 0.7613(3) 0.0579(7) Uani 1 1 d . . . . .
O10 O 0.20370(17) 0.17699(17) 0.66972(16) 0.0232(4) Uani 1 1 d . . . . .
P1 P 0.29132(6) 0.09759(6) 0.74333(6) 0.01781(14) Uani 1 1 d . . . . .

loop_
_atom_site_aniso_label
_atom_site_aniso_U_11
_atom_site_aniso_U_22
_atom_site_aniso_U_33
_atom_site_aniso_U_23
_atom_site_aniso_U_13
_atom_site_aniso_U_12
C1 0.0298(16) 0.040(2) 0.0325(18) -0.0159(16) 0.0110(14) -0.0167(14)
C2 0.0225(14) 0.0346(18) 0.0384(19) -0.0201(16) 0.0035(13) -0.0049(12)
C3 0.0223(13) 0.0220(15) 0.0245(16) -0.0103(13) -0.0021(12) -0.0027(11)
C4 0.0188(13) 0.0227(15) 0.0190(14) -0.0055(12) -0.0018(11) -0.0057(11)
C5 0.0193(13) 0.0204(15) 0.0221(15) -0.0058(12) -0.0041(11) -0.0039(11)
C6 0.0345(16) 0.0278(17) 0.0228(16) -0.0061(13) -0.0011(13) -0.0134(13)
C7 0.0249(15) 0.0279(17) 0.0368(19) -0.0143(15) -0.0027(13) 0.0106(12)
C8 0.0327(16) 0.0147(15) 0.0404(19) 0.0048(13) -0.0109(14) -0.0058(12)
C9 0.0202(13) 0.0272(16) 0.0186(14) -0.0091(12) -0.0059(11) -0.0011(11)
C10 0.0267(15) 0.0322(18) 0.0333(18) -0.0087(14) -0.0078(13) -0.0064(13)
C11 0.0360(18) 0.055(2) 0.0320(19) -0.0079(17) -0.0071(15) -0.0249(16)
C12 0.0230(16) 0.088(3) 0.035(2) -0.032(2) 0.0040(14) -0.0191(18)
C13 0.0237(16) 0.074(3) 0.061(3) -0.048(2) -0.0014(16) 0.0057(17)
C14 0.0269(15) 0.040(2) 0.048(2) -0.0278(17) -0.0056(14) 0.0013(13)
C15 0.0167(12) 0.0152(14) 0.0233(15) -0.0066(12) -0.0028(11) -0.0004(10)
C16 0.0241(13) 0.0221(15) 0.0210(15) -0.0068(12) -0.0067(11) 0.0001(11)
C17 0.0270(14) 0.0245(16) 0.0280(16) -0.0140(13) -0.0049(12) -0.0029(12)
C18 0.0250(14) 0.0170(15) 0.0365(18) -0.0104(13) -0.0031(13) -0.0019(11)
C19 0.0387(17) 0.0173(15) 0.0321(18) 0.0014(13) -0.0170(14) -0.0013(12)
C20 0.0347(16) 0.0219(16) 0.0311(17) -0.0074(13) -0.0160(13) -0.0023(12)
C21 0.0276(14) 0.0135(14) 0.0211(15) -0.0043(12) -0.0019(12) -0.0041(11)
C22 0.0308(15) 0.0210(16) 0.0283(17) -0.0063(13) -0.0013(13) 0.0000(12)
C23 0.0450(19) 0.0240(17) 0.0325(19) -0.0092(15) 0.0087(16) -0.0026(14)
C24 0.066(2) 0.0238(17) 0.0241(17) -0.0110(14) 0.0073(16) -0.0176(16)
C25 0.060(2) 0.0355(19) 0.0283(18) -0.0087(15) -0.0082(16) -0.0253(16)
C26 0.0336(16) 0.0303(17) 0.0270(17) -0.0128(14) -0.0014(13) -0.0114(13)
C27 0.093(4) 0.041(3) 0.065(3) -0.008(2) 0.027(3) 0.010(2)
C28 0.068(3) 0.080(3) 0.076(3) -0.064(3) 0.011(3) -0.026(3)
Dy1 0.01643(7) 0.01228(7) 0.02209(8) -0.00225(5) -0.00438(5) 0.00093(4)
N1 0.0206(11) 0.0279(14) 0.0286(14) -0.0102(12) -0.0056(10) -0.0014(10)
N2 0.0437(16) 0.0205(14) 0.0502(19) -0.0152(13) -0.0243(15) 0.0059(11)
N3 0.063(3) 0.171(5) 0.154(5) -0.132(5) -0.023(3) -0.008(3)
O1 0.0198(9) 0.0186(10) 0.0328(12) -0.0094(9) -0.0012(8) 0.0024(8)
O2 0.0162(9) 0.0161(10) 0.0243(11) -0.0012(8) 0.0019(8) -0.0020(7)
O3 0.0247(10) 0.0147(10) 0.0301(12) -0.0001(9) -0.0047(9) -0.0033(8)
O4 0.0329(11) 0.0219(11) 0.0326(12) -0.0079(9) -0.0165(9) 0.0035(8)
O5 0.0478(14) 0.0420(14) 0.0477(15) -0.0263(12) -0.0229(12) 0.0059(11)
O6 0.0313(11) 0.0237(12) 0.0366(13) -0.0083(10) -0.0142(9) 0.0064(9)
O7 0.0320(11) 0.0247(11) 0.0377(13) -0.0139(10) -0.0113(10) 0.0036(9)
O8 0.0337(11) 0.0237(12) 0.0406(14) -0.0065(10) -0.0108(10) -0.0047(9)
O9 0.0715(18) 0.0526(17) 0.077(2) -0.0394(16) -0.0378(16) -0.0007(14)
O10 0.0219(9) 0.0155(10) 0.0278(11) -0.0026(8) -0.0102(8) 0.0026(7)
P1 0.0167(3) 0.0146(3) 0.0196(4) -0.0048(3) -0.0044(3) 0.0001(3)

loop_
_atom_type_symbol
_atom_type_description
_atom_type_scat_dispersion_real
_atom_type_scat_dispersion_imag
_atom_type_scat_source
C C 0.0033 0.0016 'International Tables Vol C Tables 4.2.6.8 and 6.1.1.4'
H H 0.0000 0.0000 'International Tables Vol C Tables 4.2.6.8 and 6.1.1.4'
N N 0.0061 0.0033 'International Tables Vol C Tables 4.2.6.8 and 6.1.1.4'
O O 0.0106 0.0060 'International Tables Vol C Tables 4.2.6.8 and 6.1.1.4'
P P 0.1023 0.0942 'International Tables Vol C Tables 4.2.6.8 and 6.1.1.4'
Dy Dy -0.1892 4.4098 'International Tables Vol C Tables 4.2.6.8 and 6.1.1.4'

loop_
_geom_angle_atom_site_label_1
_geom_angle_atom_site_label_2
_geom_angle_atom_site_label_3
_geom_angle
_geom_angle_site_symmetry_1
_geom_angle_site_symmetry_3
_geom_angle_publ_flag
C2 C1 H1 118.9 . . ?
C2 C1 C6 122.1(3) . . ?
C6 C1 H1 118.9 . . ?
C1 C2 H2 120.3 . . ?
C1 C2 C3 119.4(3) . . ?
C3 C2 H2 120.3 . . ?
C2 C3 C4 120.4(3) . . ?
C2 C3 O1 126.6(3) . . ?
O1 C3 C4 113.1(2) . . ?
C3 C4 C5 119.0(2) . . ?
O2 C4 C3 120.9(2) . . ?
O2 C4 C5 120.1(2) . . ?
C6 C5 C4 121.2(3) . . ?
C6 C5 O3 126.1(3) . . ?
O3 C5 C4 112.7(2) . . ?
C1 C6 H6 121.1 . . ?
C5 C6 C1 117.9(3) . . ?
C5 C6 H6 121.1 . . ?
H7A C7 H7B 109.5 . . ?
H7A C7 H7C 109.5 . . ?
H7B C7 H7C 109.5 . . ?
O1 C7 H7A 109.5 . . ?
O1 C7 H7B 109.5 . . ?
O1 C7 H7C 109.5 . . ?
H8A C8 H8B 109.5 . . ?
H8A C8 H8C 109.5 . . ?
H8B C8 H8C 109.5 . . ?
O3 C8 H8A 109.5 . . ?
O3 C8 H8B 109.5 . . ?
O3 C8 H8C 109.5 . . ?
C10 C9 P1 117.5(2) . . ?
C14 C9 C10 119.4(3) . . ?
C14 C9 P1 123.0(2) . . ?
C9 C10 H10 120.2 . . ?
C11 C10 C9 119.7(3) . . ?
C11 C10 H10 120.2 . . ?
C10 C11 H11 119.9 . . ?
C12 C11 C10 120.2(3) . . ?
C12 C11 H11 119.9 . . ?
C11 C12 H12 119.4 . . ?
C11 C12 C13 121.2(3) . . ?
C13 C12 H12 119.4 . . ?
C12 C13 H13 120.3 . . ?
C12 C13 C14 119.4(3) . . ?
C14 C13 H13 120.3 . . ?
C9 C14 C13 120.1(3) . . ?
C9 C14 H14 120.0 . . ?
C13 C14 H14 120.0 . . ?
C16 C15 C20 119.6(2) . . ?
C16 C15 P1 119.4(2) . . ?
C20 C15 P1 121.0(2) . . ?
C15 C16 H16 120.4 . . ?
C15 C16 C17 119.3(3) . . ?
C17 C16 H16 120.4 . . ?
C16 C17 H17 119.9 . . ?
C18 C17 C16 120.3(3) . . ?
C18 C17 H17 119.9 . . ?
C17 C18 H18 119.8 . . ?
C17 C18 C19 120.4(3) . . ?
C19 C18 H18 119.8 . . ?
C18 C19 H19 120.0 . . ?
C20 C19 C18 119.9(3) . . ?
C20 C19 H19 120.0 . . ?
C15 C20 H20 119.8 . . ?
C19 C20 C15 120.4(3) . . ?
C19 C20 H20 119.8 . . ?
C22 C21 P1 118.4(2) . . ?
C26 C21 C22 119.4(3) . . ?
C26 C21 P1 122.2(2) . . ?
C21 C22 H22 119.8 . . ?
C23 C22 C21 120.3(3) . . ?
C23 C22 H22 119.8 . . ?
C22 C23 H23 120.0 . . ?
C24 C23 C22 120.0(3) . . ?
C24 C23 H23 120.0 . . ?
C23 C24 H24 119.7 . . ?
C23 C24 C25 120.6(3) . . ?
C25 C24 H24 119.7 . . ?
C24 C25 H25 120.2 . . ?
C24 C25 C26 119.6(3) . . ?
C26 C25 H25 120.2 . . ?
C21 C26 C25 120.0(3) . . ?
C21 C26 H26 120.0 . . ?
C25 C26 H26 120.0 . . ?
H27A C27 H27B 109.5 . . ?
H27A C27 H27C 109.5 . . ?
H27B C27 H27C 109.5 . . ?
C28 C27 H27A 109.5 . . ?
C28 C27 H27B 109.5 . . ?
C28 C27 H27C 109.5 . . ?
N3 C28 C27 177.9(5) . . ?
O1 Dy1 Dy1 98.59(5) . 2_566 ?
O2 Dy1 Dy1 32.35(4) 2_566 2_566 ?
O2 Dy1 Dy1 32.74(4) . 2_566 ?
O2 Dy1 O1 66.53(6) . . ?
O2 Dy1 O1 130.13(6) 2_566 . ?
O2 Dy1 O2 65.09(7) . 2_566 ?
O2 Dy1 O3 65.67(6) 2_566 2_566 ?
O2 Dy1 O3 130.07(6) . 2_566 ?
O2 Dy1 O4 119.42(7) . . ?
O2 Dy1 O4 119.25(7) 2_566 . ?
O2 Dy1 O6 77.09(7) 2_566 . ?
O2 Dy1 O6 76.25(7) . . ?
O2 Dy1 O7 100.49(7) . . ?
O2 Dy1 O7 74.69(7) 2_566 . ?
O2 Dy1 O8 103.88(7) 2_566 . ?
O2 Dy1 O8 74.71(7) . . ?
O2 Dy1 O10 142.43(7) 2_566 . ?
O2 Dy1 O10 146.25(6) . . ?
O3 Dy1 Dy1 97.70(4) 2_566 2_566 ?
O3 Dy1 O1 154.70(6) 2_566 . ?
O3 Dy1 O6 85.44(7) 2_566 . ?
O4 Dy1 Dy1 125.53(5) . 2_566 ?
O4 Dy1 O1 75.88(6) . . ?
O4 Dy1 O3 78.91(7) . 2_566 ?
O4 Dy1 O6 51.41(7) . . ?
O6 Dy1 Dy1 74.13(5) . 2_566 ?
O6 Dy1 O1 80.59(7) . . ?
O7 Dy1 Dy1 87.13(5) . 2_566 ?
O7 Dy1 O1 126.09(7) . . ?
O7 Dy1 O3 73.91(7) . 2_566 ?
O7 Dy1 O4 140.06(7) . . ?
O7 Dy1 O6 150.02(7) . . ?
O7 Dy1 O8 52.44(7) . . ?
O8 Dy1 Dy1 89.28(5) . 2_566 ?
O8 Dy1 O1 73.95(7) . . ?
O8 Dy1 O3 125.51(7) . 2_566 ?
O8 Dy1 O4 136.75(7) . . ?
O8 Dy1 O6 147.11(7) . . ?
O10 Dy1 Dy1 164.40(5) . 2_566 ?
O10 Dy1 O1 86.96(7) . . ?
O10 Dy1 O3 82.43(6) . 2_566 ?
O10 Dy1 O4 69.91(7) . . ?
O10 Dy1 O6 121.32(7) . . ?
O10 Dy1 O7 77.89(7) . . ?
O10 Dy1 O8 78.20(7) . . ?
O4 N1 O6 115.6(2) . . ?
O5 N1 O4 122.4(2) . . ?
O5 N1 O6 122.1(3) . . ?
O8 N2 O7 116.1(2) . . ?
O9 N2 O7 121.3(3) . . ?
O9 N2 O8 122.6(3) . . ?
C3 O1 C7 116.9(2) . . ?
C3 O1 Dy1 116.07(15) . . ?
C7 O1 Dy1 126.90(17) . . ?
C4 O2 Dy1 122.57(16) . . ?
C4 O2 Dy1 122.34(17) . 2_566 ?
Dy1 O2 Dy1 114.91(7) . 2_566 ?
C5 O3 C8 116.0(2) . . ?
C5 O3 Dy1 116.70(15) . 2_566 ?
C8 O3 Dy1 127.15(16) . 2_566 ?
N1 O4 Dy1 97.48(16) . . ?
N1 O6 Dy1 95.43(16) . . ?
N2 O7 Dy1 95.90(17) . . ?
N2 O8 Dy1 95.55(16) . . ?
P1 O10 Dy1 163.75(12) . . ?
C9 P1 C15 108.58(12) . . ?
C9 P1 C21 107.61(13) . . ?
C21 P1 C15 107.27(13) . . ?
O10 P1 C9 111.63(12) . . ?
O10 P1 C15 110.71(12) . . ?
O10 P1 C21 110.89(12) . . ?

loop_
_geom_bond_atom_site_label_1
_geom_bond_atom_site_label_2
_geom_bond_distance
_geom_bond_site_symmetry_2
_geom_bond_publ_flag
C1 H1 0.9300 . ?
C1 C2 1.366(5) . ?
C1 C6 1.391(4) . ?
C2 H2 0.9300 . ?
C2 C3 1.385(4) . ?
C3 C4 1.391(4) . ?
C3 O1 1.390(3) . ?
C4 C5 1.393(4) . ?
C4 O2 1.334(3) . ?
C5 C6 1.386(4) . ?
C5 O3 1.392(3) . ?
C6 H6 0.9300 . ?
C7 H7A 0.9600 . ?
C7 H7B 0.9600 . ?
C7 H7C 0.9600 . ?
C7 O1 1.440(3) . ?
C8 H8A 0.9600 . ?
C8 H8B 0.9600 . ?
C8 H8C 0.9600 . ?
C8 O3 1.440(3) . ?
C9 C10 1.397(4) . ?
C9 C14 1.381(4) . ?
C9 P1 1.793(3) . ?
C10 H10 0.9300 . ?
C10 C11 1.390(4) . ?
C11 H11 0.9300 . ?
C11 C12 1.347(5) . ?
C12 H12 0.9300 . ?
C12 C13 1.384(5) . ?
C13 H13 0.9300 . ?
C13 C14 1.388(4) . ?
C14 H14 0.9300 . ?
C15 C16 1.389(4) . ?
C15 C20 1.394(4) . ?
C15 P1 1.801(3) . ?
C16 H16 0.9300 . ?
C16 C17 1.397(4) . ?
C17 H17 0.9300 . ?
C17 C18 1.375(4) . ?
C18 H18 0.9300 . ?
C18 C19 1.378(4) . ?
C19 H19 0.9300 . ?
C19 C20 1.376(4) . ?
C20 H20 0.9300 . ?
C21 C22 1.394(4) . ?
C21 C26 1.386(4) . ?
C21 P1 1.794(3) . ?
C22 H22 0.9300 . ?
C22 C23 1.376(5) . ?
C23 H23 0.9300 . ?
C23 C24 1.370(5) . ?
C24 H24 0.9300 . ?
C24 C25 1.386(5) . ?
C25 H25 0.9300 . ?
C25 C26 1.388(4) . ?
C26 H26 0.9300 . ?
C27 H27A 0.9600 . ?
C27 H27B 0.9600 . ?
C27 H27C 0.9600 . ?
C27 C28 1.420(7) . ?
C28 N3 1.129(6) . ?
Dy1 Dy1 3.8481(3) 2_566 ?
Dy1 O1 2.5036(18) . ?
Dy1 O2 2.2948(18) 2_566 ?
Dy1 O2 2.2702(18) . ?
Dy1 O3 2.4944(18) 2_566 ?
Dy1 O4 2.454(2) . ?
Dy1 O6 2.496(2) . ?
Dy1 O7 2.436(2) . ?
Dy1 O8 2.452(2) . ?
Dy1 O10 2.3003(19) . ?
N1 O4 1.269(3) . ?
N1 O5 1.214(3) . ?
N1 O6 1.270(3) . ?
N2 O7 1.280(3) . ?
N2 O8 1.265(3) . ?
N2 O9 1.219(4) . ?
O10 P1 1.504(2) . ?

loop_
_geom_torsion_atom_site_label_1
_geom_torsion_atom_site_label_2
_geom_torsion_atom_site_label_3
_geom_torsion_atom_site_label_4
_geom_torsion
_geom_torsion_site_symmetry_1
_geom_torsion_site_symmetry_2
_geom_torsion_site_symmetry_3
_geom_torsion_site_symmetry_4
_geom_torsion_publ_flag
C1 C2 C3 C4 -0.1(5) . . . . ?
C1 C2 C3 O1 179.7(3) . . . . ?
C2 C1 C6 C5 -0.3(5) . . . . ?
C2 C3 C4 C5 0.1(4) . . . . ?
C2 C3 C4 O2 -179.9(3) . . . . ?
C2 C3 O1 C7 -2.4(4) . . . . ?
C2 C3 O1 Dy1 173.4(2) . . . . ?
C3 C4 C5 C6 -0.1(4) . . . . ?
C3 C4 C5 O3 -179.1(2) . . . . ?
C3 C4 O2 Dy1 7.4(4) . . . . ?
C3 C4 O2 Dy1 -167.4(2) . . . 2_566 ?
C4 C3 O1 C7 177.4(2) . . . . ?
C4 C3 O1 Dy1 -6.7(3) . . . . ?
C4 C5 C6 C1 0.2(4) . . . . ?
C4 C5 O3 C8 172.4(2) . . . . ?
C4 C5 O3 Dy1 -12.1(3) . . . 2_566 ?
C5 C4 O2 Dy1 -172.51(19) . . . . ?
C5 C4 O2 Dy1 12.7(3) . . . 2_566 ?
C6 C1 C2 C3 0.2(5) . . . . ?
C6 C5 O3 C8 -6.6(4) . . . . ?
C6 C5 O3 Dy1 168.9(2) . . . 2_566 ?
C9 C10 C11 C12 -1.1(5) . . . . ?
C10 C9 C14 C13 -0.7(5) . . . . ?
C10 C9 P1 C15 175.3(2) . . . . ?
C10 C9 P1 C21 -68.9(3) . . . . ?
C10 C9 P1 O10 52.9(3) . . . . ?
C10 C11 C12 C13 0.0(6) . . . . ?
C11 C12 C13 C14 0.8(6) . . . . ?
C12 C13 C14 C9 -0.4(6) . . . . ?
C14 C9 C10 C11 1.4(5) . . . . ?
C14 C9 P1 C15 -1.8(3) . . . . ?
C14 C9 P1 C21 114.0(3) . . . . ?
C14 C9 P1 O10 -124.1(3) . . . . ?
C15 C16 C17 C18 -0.6(4) . . . . ?
C16 C15 C20 C19 0.4(4) . . . . ?
C16 C15 P1 C9 -103.7(2) . . . . ?
C16 C15 P1 C21 140.2(2) . . . . ?
C16 C15 P1 O10 19.1(2) . . . . ?
C16 C17 C18 C19 -0.1(4) . . . . ?
C17 C18 C19 C20 0.9(4) . . . . ?
C18 C19 C20 C15 -1.1(5) . . . . ?
C20 C15 C16 C17 0.5(4) . . . . ?
C20 C15 P1 C9 75.3(2) . . . . ?
C20 C15 P1 C21 -40.7(3) . . . . ?
C20 C15 P1 O10 -161.8(2) . . . . ?
C21 C22 C23 C24 -0.5(5) . . . . ?
C22 C21 C26 C25 -0.2(4) . . . . ?
C22 C21 P1 C9 155.6(2) . . . . ?
C22 C21 P1 C15 -87.7(2) . . . . ?
C22 C21 P1 O10 33.3(3) . . . . ?
C22 C23 C24 C25 -0.5(5) . . . . ?
C23 C24 C25 C26 1.1(5) . . . . ?
C24 C25 C26 C21 -0.7(5) . . . . ?
C26 C21 C22 C23 0.9(4) . . . . ?
C26 C21 P1 C9 -25.3(3) . . . . ?
C26 C21 P1 C15 91.4(2) . . . . ?
C26 C21 P1 O10 -147.6(2) . . . . ?
Dy1 O10 P1 C9 -61.4(4) . . . . ?
Dy1 O10 P1 C15 177.5(4) . . . . ?
Dy1 O10 P1 C21 58.6(4) . . . . ?
O1 C3 C4 C5 -179.8(2) . . . . ?
O1 C3 C4 O2 0.3(4) . . . . ?
O2 C4 C5 C6 179.8(3) . . . . ?
O2 C4 C5 O3 0.8(4) . . . . ?
O3 C5 C6 C1 179.1(3) . . . . ?
O4 N1 O6 Dy1 3.3(2) . . . . ?
O5 N1 O4 Dy1 176.8(2) . . . . ?
O5 N1 O6 Dy1 -176.9(2) . . . . ?
O6 N1 O4 Dy1 -3.3(2) . . . . ?
O7 N2 O8 Dy1 -0.1(2) . . . . ?
O8 N2 O7 Dy1 0.1(3) . . . . ?
O9 N2 O7 Dy1 -179.1(3) . . . . ?
O9 N2 O8 Dy1 179.1(3) . . . . ?
P1 C9 C10 C11 -175.7(2) . . . . ?
P1 C9 C14 C13 176.3(3) . . . . ?
P1 C15 C16 C17 179.5(2) . . . . ?
P1 C15 C20 C19 -178.7(2) . . . . ?
P1 C21 C22 C23 180.0(2) . . . . ?
P1 C21 C26 C25 -179.3(2) . . . . ?
